data_1515001
loop_
_publ_author_name
'Meisner, Jeffrey S.'
'Sedbrook, Danielle F.'
'Krikorian, Markrete'
'Chen, Jun'
'Sattler, Aaron'
'Carnes, Matthew E.'
'Murray, Christopher B.'
'Steigerwald, Michael'
'Nuckolls, Colin'

_publ_section_title
;
 Functionalizing molecular wires: a tunable class of
 \a,\w-diphenyl-\m,\n-dicyano-oligoenes
;
_journal_issue 4
_journal_name_full 'Chemical Science'
_journal_page_first 1007
_journal_paper_doi 10.1039/c2sc00770c
_journal_volume 3
_journal_year 2012
_chemical_formula_sum 'C32 H32 N4 O6'
_chemical_formula_weight 568.62
_chemical_name_systematic
;
?
;
_space_group_IT_number 2
_symmetry_cell_setting triclinic
_symmetry_space_group_name_Hall '-P 1'
_symmetry_space_group_name_H-M 'P -1'
_atom_sites_solution_hydrogens geom
_atom_sites_solution_primary direct
_atom_sites_solution_secondary difmap
_audit_creation_method SHELXL-97
_cell_angle_alpha 101.417(2)
_cell_angle_beta 91.557(3)
_cell_angle_gamma 92.041(2)
_cell_formula_units_Z 1
_cell_length_a 6.2483(10)
_cell_length_b 7.1520(11)
_cell_length_c 16.741(3)
_cell_measurement_reflns_used 3107
_cell_measurement_temperature 200(2)
_cell_measurement_theta_max 30.35
_cell_measurement_theta_min 2.48
_cell_volume 732.4(2)
_computing_cell_refinement 'Bruker SAINT'
_computing_data_collection 'Bruker APEX2'
_computing_data_reduction 'Bruker SAINT'
_computing_molecular_graphics 'Bruker SHELXTL'
_computing_publication_material 'Bruker SHELXTL'
_computing_structure_refinement 'SHELXL-97 (Sheldrick, 2008)'
_computing_structure_solution 'SHELXS-97 (Sheldrick, 2008)'
_diffrn_ambient_temperature 200(2)
_diffrn_measured_fraction_theta_full 0.991
_diffrn_measured_fraction_theta_max 0.991
_diffrn_measurement_device_type 'Bruker APEX-II CCD'
_diffrn_measurement_method '\f and \w scans'
_diffrn_radiation_monochromator graphite
_diffrn_radiation_source 'fine-focus sealed tube'
_diffrn_radiation_type MoK\a
_diffrn_radiation_wavelength 0.71073
_diffrn_reflns_av_R_equivalents 0.0546
_diffrn_reflns_av_sigmaI/netI 0.0821
_diffrn_reflns_limit_h_max 8
_diffrn_reflns_limit_h_min -8
_diffrn_reflns_limit_k_max 10
_diffrn_reflns_limit_k_min -10
_diffrn_reflns_limit_l_max 23
_diffrn_reflns_limit_l_min -23
_diffrn_reflns_number 11762
_diffrn_reflns_theta_full 30.53
_diffrn_reflns_theta_max 30.53
_diffrn_reflns_theta_min 1.24
_exptl_absorpt_coefficient_mu 0.090
_exptl_absorpt_correction_T_max 0.9946
_exptl_absorpt_correction_T_min 0.9562
_exptl_absorpt_correction_type empirical
_exptl_absorpt_process_details SADABS
_exptl_crystal_colour YELLOW
_exptl_crystal_density_diffrn 1.289
_exptl_crystal_density_method 'not measured'
_exptl_crystal_description NEEDLE
_exptl_crystal_F_000 300
_exptl_crystal_size_max 0.50
_exptl_crystal_size_mid 0.10
_exptl_crystal_size_min 0.06
_refine_diff_density_max 0.268
_refine_diff_density_min -0.218
_refine_diff_density_rms 0.047
_refine_ls_extinction_coef 0.0022(13)
_refine_ls_extinction_expression Fc^*^=kFc[1+0.001xFc^2^\l^3^/sin(2\q)]^-1/4^
_refine_ls_extinction_method SHELXL
_refine_ls_goodness_of_fit_ref 1.005
_refine_ls_hydrogen_treatment mixed
_refine_ls_matrix_type full
_refine_ls_number_parameters 197
_refine_ls_number_reflns 4437
_refine_ls_number_restraints 0
_refine_ls_restrained_S_all 1.005
_refine_ls_R_factor_all 0.1291
_refine_ls_R_factor_gt 0.0503
_refine_ls_shift/su_max 0.000
_refine_ls_shift/su_mean 0.000
_refine_ls_structure_factor_coef Fsqd
_refine_ls_weighting_details 'calc w=1/[\s^2^(Fo^2^)+(0.0399P)^2^+0.0307P] where P=(Fo^2^+2Fc^2^)/3'
_refine_ls_weighting_scheme calc
_refine_ls_wR_factor_gt 0.0926
_refine_ls_wR_factor_ref 0.1143
_reflns_number_gt 2300
_reflns_number_total 4437
_reflns_threshold_expression >2sigma(I)
_cod_data_source_file c2sc00770c.txt
_cod_data_source_block DPDC5-CO2H
_cod_depositor_comments
;
The following automatic conversions were performed:

'_symmetry_cell_setting' value 'Triclinic' changed to 'triclinic'
according to
/usr/data/users/saulius/automatic-downloads/retrospective/RSC/lib/dictionaries/cif_core.dic
dictionary named 'cif_core.dic' version 2.4.2 from
2011-04-26.

'_exptl_absorpt_correction_type' value 'EMPIRICAL'
changed to 'empirical' according to
/usr/data/users/saulius/automatic-downloads/retrospective/RSC/lib/dictionaries/cif_core.dic
dictionary named 'cif_core.dic' version 2.4.2 from 2011-04-26.

Automatic conversion script
Id: cif_fix_values 2281 2013-09-26 08:29:07Z andrius 
;
_cod_original_sg_symbol_H-M P-1
_cod_database_code 1515001

loop_
_symmetry_equiv_pos_as_xyz
'x, y, z'
'-x, -y, -z'

loop_
_atom_site_label
_atom_site_type_symbol
_atom_site_fract_x
_atom_site_fract_y
_atom_site_fract_z
_atom_site_U_iso_or_equiv
_atom_site_adp_type
_atom_site_occupancy
_atom_site_symmetry_multiplicity
_atom_site_calc_flag
_atom_site_refinement_flags
N1 N 0.5454(3) -0.7366(2) -0.00707(10) 0.0483(4) Uani 1 1 d .
O1 O 0.5579(2) 0.54031(17) 0.27858(8) 0.0389(3) Uani 1 1 d .
H1 H 0.538(3) 0.663(3) 0.3061(12) 0.067(7) Uiso 1 1 d .
O2 O 0.8503(2) 0.59470(16) 0.36046(7) 0.0443(4) Uani 1 1 d .
C1 C 0.7434(3) 0.4907(2) 0.30673(10) 0.0293(4) Uani 1 1 d .
C2 C 0.8079(3) 0.2964(2) 0.26850(9) 0.0252(4) Uani 1 1 d .
C3 C 1.0121(3) 0.2450(2) 0.28715(10) 0.0317(4) Uani 1 1 d .
H3A H 1.1067 0.3352 0.3214 0.038 Uiso 1 1 calc R
C4 C 1.0795(3) 0.0634(2) 0.25636(10) 0.0312(4) Uani 1 1 d .
H4A H 1.2198 0.0300 0.2699 0.037 Uiso 1 1 calc R
C5 C 0.9433(3) -0.0717(2) 0.20542(9) 0.0250(4) Uani 1 1 d .
C6 C 0.7392(3) -0.0173(2) 0.18577(10) 0.0285(4) Uani 1 1 d .
H6A H 0.6450 -0.1060 0.1506 0.034 Uiso 1 1 calc R
C7 C 0.6725(3) 0.1644(2) 0.21685(9) 0.0274(4) Uani 1 1 d .
H7A H 0.5332 0.1992 0.2028 0.033 Uiso 1 1 calc R
C8 C 1.0256(3) -0.2603(2) 0.17438(10) 0.0289(4) Uani 1 1 d .
H8A H 1.1666 -0.2808 0.1926 0.035 Uiso 1 1 calc R
C9 C 0.9260(3) -0.4076(2) 0.12333(9) 0.0273(4) Uani 1 1 d .
H9A H 0.7840 -0.3937 0.1042 0.033 Uiso 1 1 calc R
C10 C 1.0258(3) -0.5850(2) 0.09664(9) 0.0269(4) Uani 1 1 d .
H10A H 1.1697 -0.5928 0.1151 0.032 Uiso 1 1 calc R
C11 C 0.9352(2) -0.7431(2) 0.04756(9) 0.0253(4) Uani 1 1 d .
C12 C 1.0438(3) -0.9195(2) 0.02311(9) 0.0257(4) Uani 1 1 d .
H12A H 1.1890 -0.9216 0.0412 0.031 Uiso 1 1 calc R
C13 C 0.7171(3) -0.7381(2) 0.01771(10) 0.0307(4) Uani 1 1 d .
N2 N 0.6263(2) 1.15021(19) 0.44254(8) 0.0286(3) Uani 1 1 d .
O3 O 0.48267(19) 0.88744(16) 0.35663(7) 0.0359(3) Uani 1 1 d .
C14 C 0.6372(3) 0.9791(2) 0.39597(10) 0.0313(4) Uani 1 1 d .
H14A H 0.7725 0.9220 0.3923 0.038 Uiso 1 1 calc R
C15 C 0.4265(3) 1.2502(2) 0.44840(11) 0.0363(4) Uani 1 1 d .
H15A H 0.3087 1.1618 0.4236 0.054 Uiso 1 1 calc R
H15B H 0.4382 1.3568 0.4197 0.054 Uiso 1 1 calc R
H15C H 0.3983 1.2992 0.5059 0.054 Uiso 1 1 calc R
C16 C 0.8126(3) 1.2489(3) 0.48878(11) 0.0407(5) Uani 1 1 d .
H16A H 0.9358 1.1670 0.4804 0.061 Uiso 1 1 calc R
H16B H 0.7816 1.2779 0.5469 0.061 Uiso 1 1 calc R
H16C H 0.8455 1.3679 0.4701 0.061 Uiso 1 1 calc R

loop_
_atom_site_aniso_label
_atom_site_aniso_U_11
_atom_site_aniso_U_22
_atom_site_aniso_U_33
_atom_site_aniso_U_23
_atom_site_aniso_U_13
_atom_site_aniso_U_12
N1 0.0388(10) 0.0353(9) 0.0657(12) -0.0012(8) -0.0101(8) 0.0038(7)
O1 0.0360(7) 0.0271(7) 0.0485(8) -0.0052(6) -0.0078(6) 0.0094(6)
O2 0.0525(8) 0.0294(7) 0.0434(8) -0.0104(6) -0.0163(6) 0.0119(6)
C1 0.0348(10) 0.0244(9) 0.0285(9) 0.0038(7) 0.0006(8) 0.0056(7)
C2 0.0304(9) 0.0202(8) 0.0240(8) 0.0015(7) 0.0010(7) 0.0028(7)
C3 0.0337(10) 0.0243(9) 0.0332(10) -0.0027(7) -0.0077(8) 0.0015(7)
C4 0.0292(9) 0.0259(9) 0.0355(10) -0.0005(7) -0.0058(8) 0.0039(7)
C5 0.0314(9) 0.0187(8) 0.0237(9) 0.0016(6) 0.0016(7) 0.0007(7)
C6 0.0277(9) 0.0260(9) 0.0293(9) 0.0005(7) -0.0028(7) -0.0012(7)
C7 0.0258(9) 0.0261(9) 0.0293(9) 0.0027(7) 0.0005(7) 0.0041(7)
C8 0.0299(9) 0.0250(9) 0.0312(9) 0.0035(7) -0.0002(7) 0.0054(7)
C9 0.0291(9) 0.0230(9) 0.0288(9) 0.0024(7) 0.0028(7) 0.0024(7)
C10 0.0307(9) 0.0225(8) 0.0270(9) 0.0032(7) 0.0022(7) 0.0027(7)
C11 0.0283(9) 0.0221(8) 0.0249(9) 0.0029(7) 0.0033(7) 0.0025(7)
C12 0.0261(9) 0.0222(8) 0.0283(9) 0.0034(7) 0.0029(7) 0.0025(7)
C13 0.0360(11) 0.0170(8) 0.0363(10) -0.0017(7) 0.0018(8) 0.0007(7)
N2 0.0260(8) 0.0256(7) 0.0335(8) 0.0043(6) -0.0005(6) 0.0022(6)
O3 0.0368(7) 0.0269(6) 0.0416(7) 0.0006(5) -0.0033(6) 0.0057(5)
C14 0.0309(10) 0.0275(9) 0.0368(10) 0.0084(8) 0.0028(8) 0.0068(7)
C15 0.0346(10) 0.0310(9) 0.0409(11) 0.0005(8) -0.0004(8) 0.0078(8)
C16 0.0342(10) 0.0376(10) 0.0486(12) 0.0062(9) -0.0063(9) -0.0025(8)

loop_
_atom_type_symbol
_atom_type_description
_atom_type_scat_dispersion_real
_atom_type_scat_dispersion_imag
_atom_type_scat_source
C C 0.0033 0.0016 'International Tables Vol C Tables 4.2.6.8 and 6.1.1.4'
H H 0.0000 0.0000 'International Tables Vol C Tables 4.2.6.8 and 6.1.1.4'
O O 0.0106 0.0060 'International Tables Vol C Tables 4.2.6.8 and 6.1.1.4'
N N 0.0061 0.0033 'International Tables Vol C Tables 4.2.6.8 and 6.1.1.4'

loop_
_geom_angle_atom_site_label_1
_geom_angle_atom_site_label_2
_geom_angle_atom_site_label_3
_geom_angle
_geom_angle_site_symmetry_1
O2 C1 O1 122.67(15) .
O2 C1 C2 122.70(16) .
O1 C1 C2 114.62(14) .
C3 C2 C7 119.15(14) .
C3 C2 C1 117.55(14) .
C7 C2 C1 123.28(15) .
C2 C3 C4 120.60(15) .
C3 C4 C5 120.74(16) .
C6 C5 C4 118.18(14) .
C6 C5 C8 123.93(14) .
C4 C5 C8 117.88(15) .
C7 C6 C5 120.83(14) .
C6 C7 C2 120.48(15) .
C9 C8 C5 127.77(16) .
C8 C9 C10 122.32(16) .
C11 C10 C9 126.34(16) .
C10 C11 C13 118.89(14) .
C10 C11 C12 123.86(15) .
C13 C11 C12 117.24(13) .
C12 C12 C11 125.32(19) 2_735
N1 C13 C11 178.78(19) .
C14 N2 C15 120.84(14) .
C14 N2 C16 121.96(14) .
C15 N2 C16 117.19(13) .
O3 C14 N2 124.51(15) .

loop_
_geom_bond_atom_site_label_1
_geom_bond_atom_site_label_2
_geom_bond_distance
_geom_bond_site_symmetry_2
N1 C13 1.141(2) .
O1 C1 1.3257(19) .
O2 C1 1.2146(19) .
C1 C2 1.485(2) .
C2 C3 1.385(2) .
C2 C7 1.391(2) .
C3 C4 1.384(2) .
C4 C5 1.400(2) .
C5 C6 1.396(2) .
C5 C8 1.463(2) .
C6 C7 1.384(2) .
C8 C9 1.340(2) .
C9 C10 1.430(2) .
C10 C11 1.355(2) .
C11 C13 1.442(2) .
C11 C12 1.446(2) .
C12 C12 1.343(3) 2_735
N2 C14 1.320(2) .
N2 C15 1.456(2) .
N2 C16 1.459(2) .
O3 C14 1.2429(19) .

loop_
_geom_hbond_atom_site_label_D
_geom_hbond_atom_site_label_H
_geom_hbond_atom_site_label_A
_geom_hbond_distance_DH
_geom_hbond_distance_HA
_geom_hbond_distance_DA
_geom_hbond_angle_DHA
O1 H1 O3 0.92(2) 1.71(2) 2.6314(16) 176(2)
